data_7214852
loop_
_publ_author_name
'Wales, Craig'
'Thomas, Lynne H.'
'Wilson, Chick C.'

_publ_section_title
;
 Tautomerisation and polymorphism in molecular complexes of piroxicam with
 mono-substituted benzoic acids
;
_journal_issue 21
_journal_name_full CrystEngComm
_journal_page_first 7264
_journal_paper_doi 10.1039/c2ce26069g
_journal_volume 14
_journal_year 2012
_chemical_formula_moiety 'C15 H13 N3 O4 S, C7 H5 Br O2'
_chemical_formula_sum 'C22 H18 Br N3 O6 S'
_chemical_formula_weight 532.36
_chemical_name_systematic
;
?
;
_space_group_IT_number 2
_symmetry_cell_setting triclinic
_symmetry_space_group_name_Hall '-P 1'
_symmetry_space_group_name_H-M 'P -1'
_atom_sites_solution_hydrogens difmap
_atom_sites_solution_primary direct
_atom_sites_solution_secondary difmap
_audit_creation_method SHELXL-97
_cell_angle_alpha 101.575(5)
_cell_angle_beta 105.505(6)
_cell_angle_gamma 111.738(4)
_cell_formula_units_Z 2
_cell_length_a 8.2526(8)
_cell_length_b 11.0759(10)
_cell_length_c 13.7895(18)
_cell_measurement_reflns_used 26239
_cell_measurement_temperature 100(2)
_cell_measurement_theta_max 52.95
_cell_measurement_theta_min 1
_cell_volume 1063.1(2)
_computing_cell_refinement 'Bruker APEX2 (2009)'
_computing_data_collection 'Bruker APEX2 (2009)'
_computing_data_reduction 'Bruker APEX2 (2009)'
_computing_structure_refinement 'SHELXL-97 (Sheldrick, 1997)'
_computing_structure_solution SIR-92
_diffrn_ambient_temperature 100(2)
_diffrn_measured_fraction_theta_full 0.999
_diffrn_measured_fraction_theta_max 0.999
_diffrn_measurement_device_type 'Bruker Apex II CCD'
_diffrn_measurement_method 'CCD; rotation images'
_diffrn_radiation_monochromator graphite
_diffrn_radiation_source 'fine-focus sealed tube'
_diffrn_radiation_type MoK\a
_diffrn_radiation_wavelength 0.71073
_diffrn_reflns_av_R_equivalents 0.0958
_diffrn_reflns_av_sigmaI/netI 0.0605
_diffrn_reflns_limit_h_max 10
_diffrn_reflns_limit_h_min -10
_diffrn_reflns_limit_k_max 13
_diffrn_reflns_limit_k_min -13
_diffrn_reflns_limit_l_max 17
_diffrn_reflns_limit_l_min -17
_diffrn_reflns_number 26239
_diffrn_reflns_theta_full 26.32
_diffrn_reflns_theta_max 26.32
_diffrn_reflns_theta_min 1.63
_exptl_absorpt_coefficient_mu 2.079
_exptl_absorpt_correction_T_max 1
_exptl_absorpt_correction_T_min 0.8581
_exptl_absorpt_correction_type multi-scan
_exptl_absorpt_process_details 'SADABS (Blessing, 1997)'
_exptl_crystal_colour colourless
_exptl_crystal_density_diffrn 1.663
_exptl_crystal_density_method 'not measured'
_exptl_crystal_description plate
_exptl_crystal_F_000 540
_refine_diff_density_max 0.625
_refine_diff_density_min -0.418
_refine_diff_density_rms 0.071
_refine_ls_extinction_method none
_refine_ls_goodness_of_fit_ref 0.959
_refine_ls_hydrogen_treatment refall
_refine_ls_matrix_type full
_refine_ls_number_parameters 370
_refine_ls_number_reflns 4328
_refine_ls_number_restraints 0
_refine_ls_restrained_S_all 0.959
_refine_ls_R_factor_all 0.0470
_refine_ls_R_factor_gt 0.0305
_refine_ls_shift/su_max 0.030
_refine_ls_shift/su_mean 0.002
_refine_ls_structure_factor_coef Fsqd
_refine_ls_weighting_details 'calc w=1/[\s^2^(Fo^2^)+(0.0260P)^2^+0.0000P] where P=(Fo^2^+2Fc^2^)/3'
_refine_ls_weighting_scheme calc
_refine_ls_wR_factor_gt 0.0629
_refine_ls_wR_factor_ref 0.0666
_reflns_number_gt 3370
_reflns_number_total 4328
_reflns_threshold_expression >2sigma(I)
_cod_data_source_file c2ce26069g.txt
_cod_data_source_block shelxl_PXN_3BRBA.
_cod_depositor_comments
;
The following automatic conversions were performed:

'_symmetry_cell_setting' value 'Triclinic' changed to 'triclinic'
according to
/usr/data/users/saulius/automatic-downloads/retrospective/RSC/lib/dictionaries/cif_core.dic
dictionary named 'cif_core.dic' version 2.4.2 from 2011-04-26.

Automatic conversion script
Id: cif_fix_values 2281 2013-09-26 08:29:07Z andrius 
;
_cod_original_sg_symbol_H-M P-1
_cod_database_code 7214852

loop_
_symmetry_equiv_pos_as_xyz
'x, y, z'
'-x, -y, -z'

loop_
_atom_site_label
_atom_site_type_symbol
_atom_site_fract_x
_atom_site_fract_y
_atom_site_fract_z
_atom_site_U_iso_or_equiv
_atom_site_adp_type
_atom_site_occupancy
_atom_site_symmetry_multiplicity
_atom_site_calc_flag
Br1 Br 0.68780(3) 0.91856(3) 0.13748(2) 0.02272(9) Uani 1 1 d
S1 S 0.56010(8) 0.39898(6) 0.27939(5) 0.01707(14) Uani 1 1 d
O2 O 0.0429(2) 0.46715(18) -0.12764(15) 0.0226(4) Uani 1 1 d
O4 O 0.5036(2) 0.39657(16) 0.36871(13) 0.0212(4) Uani 1 1 d
O3 O 0.4509(2) 0.28518(16) 0.18151(14) 0.0234(4) Uani 1 1 d
O1 O -0.1970(2) 0.52002(17) -0.14878(14) 0.0248(4) Uani 1 1 d
O5 O 1.0152(2) 0.79474(17) 0.47926(13) 0.0188(4) Uani 1 1 d
O6 O 0.7839(2) 0.89724(16) 0.42721(13) 0.0211(4) Uani 1 1 d
N2 N 0.4796(3) 0.7535(2) 0.30850(16) 0.0155(4) Uani 1 1 d
N3 N 0.5751(2) 0.54072(19) 0.25432(15) 0.0158(4) Uani 1 1 d
N1 N 0.2116(3) 0.78297(19) 0.26229(15) 0.0166(4) Uani 1 1 d
C19 C 1.0360(3) 0.3530(3) 0.3329(2) 0.0213(6) Uani 1 1 d
C20 C 1.1724(3) 0.4857(3) 0.3945(2) 0.0198(6) Uani 1 1 d
C9 C 0.2072(3) 1.0006(3) 0.3208(2) 0.0208(6) Uani 1 1 d
C16 C 0.9342(3) 0.5658(2) 0.38073(18) 0.0153(5) Uani 1 1 d
C21 C 1.1236(3) 0.5918(3) 0.41901(19) 0.0179(5) Uani 1 1 d
C14 C 0.7111(3) 0.6670(2) 0.34043(18) 0.0149(5) Uani 1 1 d
C15 C 0.8818(3) 0.6794(2) 0.39993(18) 0.0152(5) Uani 1 1 d
C13 C 0.6630(3) 0.7819(2) 0.36218(19) 0.0168(5) Uani 1 1 d
C2 C 0.1111(3) 0.6973(2) -0.03767(19) 0.0163(5) Uani 1 1 d
C8 C 0.1203(3) 0.8614(3) 0.2661(2) 0.0192(5) Uani 1 1 d
C10 C 0.4007(4) 1.0643(3) 0.3727(2) 0.0210(6) Uani 1 1 d
C6 C 0.1724(4) 0.9287(3) 0.0520(2) 0.0211(6) Uani 1 1 d
C12 C 0.3997(3) 0.8455(2) 0.31530(18) 0.0155(5) Uani 1 1 d
C1 C -0.0292(3) 0.5540(2) -0.10951(19) 0.0171(5) Uani 1 1 d
C18 C 0.8468(3) 0.3234(3) 0.2958(2) 0.0191(6) Uani 1 1 d
C11 C 0.5006(4) 0.9873(3) 0.3705(2) 0.0192(5) Uani 1 1 d
C22 C 0.5668(4) 0.5426(3) 0.1454(2) 0.0198(5) Uani 1 1 d
C3 C 0.3024(3) 0.7329(2) 0.00673(19) 0.0173(5) Uani 1 1 d
C5 C 0.3635(4) 0.9661(3) 0.0961(2) 0.0205(6) Uani 1 1 d
C17 C 0.7974(3) 0.4292(2) 0.32026(18) 0.0164(5) Uani 1 1 d
C7 C 0.0467(4) 0.7956(3) -0.0148(2) 0.0197(6) Uani 1 1 d
C4 C 0.4253(3) 0.8673(2) 0.07354(19) 0.0184(5) Uani 1 1 d
H3 H 0.450(3) 1.061(3) 0.141(2) 0.029(7) Uiso 1 1 d
H18 H 0.680(3) 0.552(2) 0.1342(18) 0.016(6) Uiso 1 1 d
H10 H 0.409(3) 0.669(2) 0.2678(18) 0.009(6) Uiso 1 1 d
H13 H 1.300(3) 0.509(2) 0.423(2) 0.024(7) Uiso 1 1 d
H14 H 1.220(3) 0.689(3) 0.461(2) 0.027(7) Uiso 1 1 d
H8 H 0.464(3) 1.158(3) 0.411(2) 0.028(7) Uiso 1 1 d
H2 H 0.344(3) 0.667(2) -0.0068(19) 0.019(7) Uiso 1 1 d
H5 H -0.076(4) 0.773(2) -0.040(2) 0.023(7) Uiso 1 1 d
H7 H 0.132(3) 1.051(2) 0.3240(19) 0.020(6) Uiso 1 1 d
H12 H 1.068(4) 0.274(3) 0.310(2) 0.037(8) Uiso 1 1 d
H6 H -0.007(3) 0.813(2) 0.2324(19) 0.019(7) Uiso 1 1 d
H11 H 0.757(3) 0.236(3) 0.2536(19) 0.019(7) Uiso 1 1 d
H9 H 0.629(3) 1.030(2) 0.4073(19) 0.020(7) Uiso 1 1 d
H16 H 0.556(3) 0.631(3) 0.1404(19) 0.028(7) Uiso 1 1 d
H17 H 0.460(3) 0.460(3) 0.091(2) 0.024(7) Uiso 1 1 d
H4 H 0.133(4) 0.991(3) 0.065(2) 0.033(8) Uiso 1 1 d
H15 H 0.980(4) 0.857(3) 0.480(2) 0.034(8) Uiso 1 1 d
H1 H -0.048(5) 0.390(3) -0.176(3) 0.062(11) Uiso 1 1 d

loop_
_atom_site_aniso_label
_atom_site_aniso_U_11
_atom_site_aniso_U_22
_atom_site_aniso_U_33
_atom_site_aniso_U_23
_atom_site_aniso_U_13
_atom_site_aniso_U_12
Br1 0.01303(14) 0.02258(15) 0.02672(15) 0.00762(11) 0.00339(11) 0.00524(11)
S1 0.0122(3) 0.0136(3) 0.0228(3) 0.0038(3) 0.0041(3) 0.0061(2)
O2 0.0132(9) 0.0181(10) 0.0308(11) 0.0013(8) 0.0044(8) 0.0075(8)
O4 0.0177(9) 0.0211(9) 0.0299(10) 0.0120(8) 0.0123(8) 0.0097(7)
O3 0.0170(9) 0.0174(9) 0.0294(10) 0.0028(8) 0.0022(8) 0.0084(7)
O1 0.0138(9) 0.0224(10) 0.0305(10) -0.0003(8) 0.0026(8) 0.0087(7)
O5 0.0154(9) 0.0140(9) 0.0219(10) 0.0020(8) 0.0013(7) 0.0073(8)
O6 0.0173(9) 0.0163(9) 0.0244(10) 0.0024(8) 0.0022(8) 0.0081(7)
N2 0.0122(10) 0.0109(10) 0.0207(12) 0.0026(9) 0.0047(9) 0.0047(9)
N3 0.0129(10) 0.0157(10) 0.0174(11) 0.0032(9) 0.0032(9) 0.0078(8)
N1 0.0131(10) 0.0173(11) 0.0194(11) 0.0055(9) 0.0064(9) 0.0071(8)
C19 0.0229(14) 0.0254(14) 0.0210(14) 0.0074(12) 0.0074(11) 0.0170(12)
C20 0.0140(13) 0.0280(14) 0.0207(14) 0.0098(12) 0.0061(11) 0.0121(11)
C9 0.0224(14) 0.0232(14) 0.0245(14) 0.0097(12) 0.0105(12) 0.0160(12)
C16 0.0141(12) 0.0175(12) 0.0160(13) 0.0074(10) 0.0061(10) 0.0077(10)
C21 0.0156(13) 0.0187(13) 0.0178(13) 0.0057(11) 0.0054(11) 0.0069(11)
C14 0.0140(12) 0.0141(12) 0.0160(13) 0.0045(10) 0.0052(10) 0.0061(10)
C15 0.0146(12) 0.0151(12) 0.0135(12) 0.0044(10) 0.0058(10) 0.0042(10)
C13 0.0153(13) 0.0179(13) 0.0174(13) 0.0065(11) 0.0071(11) 0.0068(11)
C2 0.0159(12) 0.0188(13) 0.0157(13) 0.0064(10) 0.0070(10) 0.0081(10)
C8 0.0145(13) 0.0228(14) 0.0230(14) 0.0077(11) 0.0079(11) 0.0104(11)
C10 0.0238(14) 0.0163(13) 0.0200(14) 0.0036(11) 0.0044(11) 0.0100(11)
C6 0.0244(15) 0.0219(14) 0.0230(14) 0.0088(12) 0.0096(12) 0.0154(12)
C12 0.0162(13) 0.0197(13) 0.0162(13) 0.0084(11) 0.0082(11) 0.0111(10)
C1 0.0164(13) 0.0190(13) 0.0181(13) 0.0079(11) 0.0075(11) 0.0086(11)
C18 0.0174(13) 0.0178(14) 0.0202(14) 0.0033(11) 0.0057(11) 0.0086(11)
C11 0.0155(13) 0.0215(13) 0.0200(14) 0.0058(11) 0.0052(11) 0.0093(11)
C22 0.0169(14) 0.0199(14) 0.0208(14) 0.0029(11) 0.0068(12) 0.0087(11)
C3 0.0171(13) 0.0194(13) 0.0177(13) 0.0064(11) 0.0070(11) 0.0101(11)
C5 0.0217(14) 0.0164(13) 0.0181(14) 0.0051(11) 0.0043(11) 0.0057(11)
C17 0.0148(12) 0.0205(13) 0.0157(13) 0.0073(11) 0.0061(10) 0.0090(10)
C7 0.0146(13) 0.0233(14) 0.0213(14) 0.0083(11) 0.0050(11) 0.0092(11)
C4 0.0127(12) 0.0235(13) 0.0188(13) 0.0096(11) 0.0053(10) 0.0072(10)

loop_
_atom_type_symbol
_atom_type_description
_atom_type_scat_dispersion_real
_atom_type_scat_dispersion_imag
_atom_type_scat_source
C C 0.0033 0.0016 'International Tables Vol C Tables 4.2.6.8 and 6.1.1.4'
H H 0.0000 0.0000 'International Tables Vol C Tables 4.2.6.8 and 6.1.1.4'
N N 0.0061 0.0033 'International Tables Vol C Tables 4.2.6.8 and 6.1.1.4'
O O 0.0106 0.0060 'International Tables Vol C Tables 4.2.6.8 and 6.1.1.4'
S S 0.1246 0.1234 'International Tables Vol C Tables 4.2.6.8 and 6.1.1.4'
Br Br -0.2901 2.4595 'International Tables Vol C Tables 4.2.6.8 and 6.1.1.4'

loop_
_geom_angle_atom_site_label_1
_geom_angle_atom_site_label_2
_geom_angle_atom_site_label_3
_geom_angle
O4 S1 O3 119.33(10)
O4 S1 N3 108.02(10)
O3 S1 N3 108.43(10)
O4 S1 C17 108.60(10)
O3 S1 C17 109.56(10)
N3 S1 C17 101.40(10)
C1 O2 H1 107(2)
C15 O5 H15 108.5(19)
C13 N2 C12 127.1(2)
C13 N2 H10 114.1(15)
C12 N2 H10 118.8(15)
C14 N3 C22 115.20(18)
C14 N3 S1 114.80(15)
C22 N3 S1 116.73(16)
C8 N1 C12 117.8(2)
C20 C19 C18 120.4(2)
C20 C19 H12 122.7(15)
C18 C19 H12 116.9(15)
C19 C20 C21 120.8(2)
C19 C20 H13 123.2(15)
C21 C20 H13 116.0(15)
C8 C9 C10 117.8(2)
C8 C9 H7 120.0(14)
C10 C9 H7 122.2(14)
C21 C16 C17 118.0(2)
C21 C16 C15 120.7(2)
C17 C16 C15 121.3(2)
C20 C21 C16 120.2(2)
C20 C21 H14 122.3(14)
C16 C21 H14 117.4(14)
C15 C14 N3 120.6(2)
C15 C14 C13 120.8(2)
N3 C14 C13 118.66(19)
O5 C15 C14 123.3(2)
O5 C15 C16 114.5(2)
C14 C15 C16 122.2(2)
O6 C13 N2 123.2(2)
O6 C13 C14 120.4(2)
N2 C13 C14 116.4(2)
C3 C2 C7 120.2(2)
C3 C2 C1 121.3(2)
C7 C2 C1 118.5(2)
N1 C8 C9 123.9(2)
N1 C8 H6 113.9(15)
C9 C8 H6 122.1(15)
C9 C10 C11 120.1(2)
C9 C10 H8 120.0(15)
C11 C10 H8 119.8(15)
C7 C6 C5 120.5(2)
C7 C6 H4 120.1(18)
C5 C6 H4 119.4(18)
N1 C12 C11 122.3(2)
N1 C12 N2 112.9(2)
C11 C12 N2 124.8(2)
O1 C1 O2 122.5(2)
O1 C1 C2 122.6(2)
O2 C1 C2 114.9(2)
C17 C18 C19 119.0(2)
C17 C18 H11 120.5(15)
C19 C18 H11 120.5(15)
C10 C11 C12 118.1(2)
C10 C11 H9 119.3(15)
C12 C11 H9 122.5(15)
N3 C22 H18 113.5(14)
N3 C22 H16 105.7(14)
H18 C22 H16 105.2(19)
N3 C22 H17 110.4(14)
H18 C22 H17 110(2)
H16 C22 H17 112(2)
C4 C3 C2 118.5(2)
C4 C3 H2 121.4(15)
C2 C3 H2 120.1(15)
C4 C5 C6 118.9(2)
C4 C5 H3 121.8(15)
C6 C5 H3 119.2(15)
C18 C17 C16 121.6(2)
C18 C17 S1 121.70(18)
C16 C17 S1 116.69(17)
C6 C7 C2 120.1(2)
C6 C7 H5 118.7(16)
C2 C7 H5 121.2(16)
C5 C4 C3 121.8(2)
C5 C4 Br1 118.63(18)
C3 C4 Br1 119.53(18)

loop_
_geom_bond_atom_site_label_1
_geom_bond_atom_site_label_2
_geom_bond_distance
Br1 C4 1.913(2)
S1 O4 1.4303(17)
S1 O3 1.4311(17)
S1 N3 1.6420(19)
S1 C17 1.765(2)
O2 C1 1.323(3)
O2 H1 0.87(3)
O1 C1 1.218(3)
O5 C15 1.340(3)
O5 H15 0.84(3)
O6 C13 1.245(3)
N2 C13 1.376(3)
N2 C12 1.405(3)
N2 H10 0.86(2)
N3 C14 1.443(3)
N3 C22 1.490(3)
N1 C8 1.347(3)
N1 C12 1.348(3)
C19 C20 1.382(4)
C19 C18 1.391(3)
C19 H12 1.02(3)
C20 C21 1.387(3)
C20 H13 0.93(2)
C9 C8 1.373(3)
C9 C10 1.382(3)
C9 H7 0.97(2)
C16 C21 1.403(3)
C16 C17 1.409(3)
C16 C15 1.473(3)
C21 H14 1.00(3)
C14 C15 1.368(3)
C14 C13 1.468(3)
C2 C3 1.395(3)
C2 C7 1.396(3)
C2 C1 1.495(3)
C8 H6 0.91(2)
C10 C11 1.391(3)
C10 H8 0.93(3)
C6 C7 1.382(3)
C6 C5 1.389(3)
C6 H4 0.88(3)
C12 C11 1.397(3)
C18 C17 1.387(3)
C18 H11 0.91(2)
C11 H9 0.92(2)
C22 H18 0.96(2)
C22 H16 1.02(3)
C22 H17 0.98(2)
C3 C4 1.387(3)
C3 H2 0.93(2)
C5 C4 1.385(3)
C5 H3 0.97(3)
C7 H5 0.90(2)
